data_7031222
loop_
_publ_author_name
'Hejda, Martin'
'Jambor, Roman'
'R\%u\<zi\<cka, Ale\<s'
'Ly\<cka, Anton\'in'
'Dost\'al, Libor'

_publ_section_title
;
 Reduction of C,N-chelated chloroborane: straightforward formation of the
 unprecedented 1H-2,1-benzazaborolyl potassium salt.
;
_journal_issue 24
_journal_name_full 'Dalton transactions (Cambridge, England : 2003)'
_journal_page_first 9012
_journal_page_last 9015
_journal_paper_doi 10.1039/c4dt00812j
_journal_volume 43
_journal_year 2014
_chemical_formula_moiety 'C34 H38 B2 N2'
_chemical_formula_sum 'C34 H38 B2 N2'
_chemical_formula_weight 496.28
_chemical_name_systematic
; 
 ? 
;
_space_group_IT_number 2
_symmetry_cell_setting triclinic
_symmetry_space_group_name_Hall '-P 1'
_symmetry_space_group_name_H-M 'P -1'
_atom_sites_solution_hydrogens geom
_atom_sites_solution_primary direct
_atom_sites_solution_secondary difmap
_audit_creation_method SHELXL-97
_cell_angle_alpha 106.546(5)
_cell_angle_beta 95.863(5)
_cell_angle_gamma 95.354(6)
_cell_formula_units_Z 2
_cell_length_a 8.1810(5)
_cell_length_b 11.8551(7)
_cell_length_c 15.3890(9)
_cell_measurement_reflns_used 28508
_cell_measurement_temperature 150(1)
_cell_measurement_theta_max 27.5
_cell_measurement_theta_min 1
_cell_volume 1411.47(15)
_computing_cell_refinement 'COLLECT and DENZO'
_computing_data_collection 'COLLECT (Hooft, 1998) and DENZO (Otwinowski & Minor, 1997)'
_computing_data_reduction 'COLLECT and DENZO'
_computing_molecular_graphics 'PLATON (Spek, 2003)'
_computing_publication_material 'SHELXL-97 (Sheldrick, 2008)'
_computing_structure_refinement 'SHELXL-97 (Sheldrick, 1997)'
_computing_structure_solution 'SIR92 (Altomare et al., 1994)'
_diffrn_ambient_temperature 150(1)
_diffrn_detector_area_resol_mean 9.091
_diffrn_measured_fraction_theta_full 0.992
_diffrn_measured_fraction_theta_max 0.992
_diffrn_measurement_device_type 'Bruker Nonius KappaCCD area detector'
_diffrn_measurement_method '\f and \w scans to fill the Ewald sphere'
_diffrn_radiation_monochromator graphite
_diffrn_radiation_source 'fine-focus sealed tube'
_diffrn_radiation_type MoK\a
_diffrn_radiation_wavelength 0.71073
_diffrn_reflns_av_R_equivalents 0.0480
_diffrn_reflns_av_sigmaI/netI 0.0375
_diffrn_reflns_limit_h_max 10
_diffrn_reflns_limit_h_min -10
_diffrn_reflns_limit_k_max 15
_diffrn_reflns_limit_k_min -15
_diffrn_reflns_limit_l_max 19
_diffrn_reflns_limit_l_min -19
_diffrn_reflns_number 28469
_diffrn_reflns_theta_full 27.50
_diffrn_reflns_theta_max 27.50
_diffrn_reflns_theta_min 2.84
_diffrn_standards_number 0
_exptl_absorpt_coefficient_mu 0.066
_exptl_absorpt_correction_T_max 0.994
_exptl_absorpt_correction_T_min 0.985
_exptl_absorpt_correction_type integration
_exptl_absorpt_process_details
;
Gaussian integration (Coppens, 1970)
;
_exptl_crystal_colour colourless
_exptl_crystal_density_diffrn 1.168
_exptl_crystal_density_method 'not measured'
_exptl_crystal_description block
_exptl_crystal_F_000 532
_exptl_crystal_size_max 0.39
_exptl_crystal_size_mid 0.28
_exptl_crystal_size_min 0.12
_refine_diff_density_max 0.312
_refine_diff_density_min -0.320
_refine_diff_density_rms 0.063
_refine_ls_extinction_method none
_refine_ls_goodness_of_fit_ref 1.130
_refine_ls_hydrogen_treatment constr
_refine_ls_matrix_type full
_refine_ls_number_parameters 343
_refine_ls_number_reflns 6450
_refine_ls_number_restraints 0
_refine_ls_restrained_S_all 1.130
_refine_ls_R_factor_all 0.0761
_refine_ls_R_factor_gt 0.0502
_refine_ls_shift/su_max 0.000
_refine_ls_shift/su_mean 0.000
_refine_ls_structure_factor_coef Fsqd
_refine_ls_weighting_details 'calc w=1/[\s^2^(Fo^2^)+(0.0325P)^2^+0.7710P] where P=(Fo^2^+2Fc^2^)/3'
_refine_ls_weighting_scheme calc
_refine_ls_wR_factor_gt 0.1009
_refine_ls_wR_factor_ref 0.1165
_reflns_number_gt 4973
_reflns_number_total 6450
_reflns_threshold_expression >2sigma(I)
_cod_data_source_file c4dt00812j2.cif
_cod_data_source_block shelxl
_cod_database_code 7031222

loop_
_symmetry_equiv_pos_as_xyz
'x, y, z'
'-x, -y, -z'

loop_
_atom_site_label
_atom_site_type_symbol
_atom_site_fract_x
_atom_site_fract_y
_atom_site_fract_z
_atom_site_U_iso_or_equiv
_atom_site_adp_type
_atom_site_occupancy
_atom_site_symmetry_multiplicity
_atom_site_calc_flag
_atom_site_refinement_flags
N1 N 0.39992(15) 0.05470(11) 0.66043(8) 0.0185(3) Uani 1 1 d .
C7 C 0.56135(17) 0.11598(12) 0.71513(10) 0.0177(3) Uani 1 1 d .
H7 H 0.6334 0.1404 0.6749 0.021 Uiso 1 1 d R
C1 C 0.52130(18) -0.08320(13) 0.72516(10) 0.0204(3) Uani 1 1 d .
N2 N 0.54569(15) 0.34260(11) 0.78955(9) 0.0200(3) Uani 1 1 d .
C2 C 0.63335(18) 0.02064(13) 0.74881(10) 0.0191(3) Uani 1 1 d .
C10 C 0.15646(19) 0.16094(14) 0.64015(11) 0.0250(3) Uani 1 1 d .
H10A H 0.0857 0.0997 0.6526 0.030 Uiso 1 1 d R
H10B H 0.0952 0.1934 0.5985 0.030 Uiso 1 1 d R
H10C H 0.1959 0.2226 0.6962 0.030 Uiso 1 1 d R
C18 C 0.32329(19) 0.29771(14) 0.86759(10) 0.0216(3) Uani 1 1 d .
C24 C 0.55976(18) 0.22446(13) 0.80306(10) 0.0191(3) Uani 1 1 d .
H24 H 0.6639 0.2319 0.8431 0.023 Uiso 1 1 d R
C12 C 0.21190(19) -0.15676(13) 0.62404(10) 0.0205(3) Uani 1 1 d .
C30 C 0.2422(2) 0.52562(15) 0.75430(12) 0.0261(3) Uani 1 1 d .
H30 H 0.2296 0.4664 0.6986 0.031 Uiso 1 1 d R
C8 C 0.30378(18) 0.10864(13) 0.59745(10) 0.0202(3) Uani 1 1 d .
B1 B 0.3683(2) -0.06134(15) 0.66676(12) 0.0200(3) Uani 1 1 d .
C20 C 0.3852(2) 0.11258(14) 0.89319(11) 0.0259(3) Uani 1 1 d .
H20 H 0.4504 0.0512 0.8859 0.031 Uiso 1 1 d R
C19 C 0.42064(19) 0.20515(13) 0.85658(10) 0.0210(3) Uani 1 1 d .
C23 C 0.1870(2) 0.29668(15) 0.91529(11) 0.0272(4) Uani 1 1 d .
H23 H 0.1209 0.3576 0.9226 0.033 Uiso 1 1 d R
C21 C 0.2501(2) 0.11399(16) 0.94085(12) 0.0309(4) Uani 1 1 d .
H21 H 0.2255 0.0530 0.9662 0.037 Uiso 1 1 d R
C5 C 0.7076(2) -0.16543(15) 0.81458(12) 0.0287(4) Uani 1 1 d .
H5 H 0.7327 -0.2271 0.8377 0.034 Uiso 1 1 d R
C31 C 0.1666(2) 0.62668(16) 0.76025(13) 0.0304(4) Uani 1 1 d .
H31 H 0.1028 0.6342 0.7091 0.037 Uiso 1 1 d R
C16 C -0.0796(2) -0.22739(16) 0.61586(13) 0.0299(4) Uani 1 1 d .
H16 H -0.1810 -0.2163 0.6372 0.036 Uiso 1 1 d R
C29 C 0.33734(19) 0.51038(14) 0.82994(11) 0.0229(3) Uani 1 1 d .
C34 C 0.3531(2) 0.60206(15) 0.91179(12) 0.0323(4) Uani 1 1 d .
H34 H 0.4148 0.5944 0.9635 0.039 Uiso 1 1 d R
B2 B 0.4061(2) 0.38977(15) 0.82594(12) 0.0213(4) Uani 1 1 d .
C9 C 0.2393(2) 0.01388(14) 0.50607(11) 0.0252(3) Uani 1 1 d .
H9A H 0.3303 -0.0228 0.4805 0.030 Uiso 1 1 d R
H9B H 0.1862 0.0504 0.4645 0.030 Uiso 1 1 d R
H9C H 0.1610 -0.0451 0.5161 0.030 Uiso 1 1 d R
C25 C 0.69957(19) 0.41311(13) 0.77716(11) 0.0237(3) Uani 1 1 d .
C6 C 0.5595(2) -0.17672(14) 0.75845(11) 0.0250(3) Uani 1 1 d .
H6 H 0.4860 -0.2463 0.7431 0.030 Uiso 1 1 d R
C3 C 0.78314(19) 0.03152(14) 0.80373(11) 0.0227(3) Uani 1 1 d .
H3 H 0.8581 0.1003 0.8183 0.027 Uiso 1 1 d R
C13 C 0.2242(2) -0.26214(14) 0.55667(11) 0.0261(3) Uani 1 1 d .
H13 H 0.3268 -0.2766 0.5381 0.031 Uiso 1 1 d R
C14 C 0.0868(2) -0.34591(15) 0.51703(12) 0.0322(4) Uani 1 1 d .
H14 H 0.0971 -0.4139 0.4705 0.039 Uiso 1 1 d R
C17 C 0.05752(19) -0.14264(14) 0.65371(11) 0.0246(3) Uani 1 1 d .
H17 H 0.0462 -0.0749 0.7001 0.030 Uiso 1 1 d R
C15 C -0.0650(2) -0.32790(16) 0.54658(13) 0.0329(4) Uani 1 1 d .
H15 H -0.1574 -0.3836 0.5198 0.039 Uiso 1 1 d R
C4 C 0.8187(2) -0.06241(15) 0.83641(11) 0.0270(4) Uani 1 1 d .
H4 H 0.9183 -0.0562 0.8735 0.032 Uiso 1 1 d R
C22 C 0.1509(2) 0.20437(16) 0.95151(12) 0.0309(4) Uani 1 1 d .
H22 H 0.0601 0.2030 0.9831 0.037 Uiso 1 1 d R
C11 C 0.4134(2) 0.20491(14) 0.57485(11) 0.0256(3) Uani 1 1 d .
H11A H 0.4540 0.2678 0.6300 0.031 Uiso 1 1 d R
H11B H 0.3499 0.2357 0.5329 0.031 Uiso 1 1 d R
H11C H 0.5052 0.1717 0.5475 0.031 Uiso 1 1 d R
C26 C 0.8205(2) 0.33657(14) 0.72597(12) 0.0274(4) Uani 1 1 d .
H26A H 0.8508 0.2808 0.7575 0.033 Uiso 1 1 d R
H26B H 0.9180 0.3866 0.7233 0.033 Uiso 1 1 d R
H26C H 0.7688 0.2944 0.6650 0.033 Uiso 1 1 d R
C32 C 0.1854(2) 0.71646(16) 0.84188(14) 0.0343(4) Uani 1 1 d .
H32 H 0.1352 0.7846 0.8458 0.041 Uiso 1 1 d R
C28 C 0.6547(2) 0.49896(15) 0.72401(14) 0.0334(4) Uani 1 1 d .
H28A H 0.5929 0.4554 0.6657 0.040 Uiso 1 1 d R
H28B H 0.7542 0.5413 0.7149 0.040 Uiso 1 1 d R
H28C H 0.5887 0.5542 0.7579 0.040 Uiso 1 1 d R
C33 C 0.2796(2) 0.70448(16) 0.91798(14) 0.0381(4) Uani 1 1 d .
H33 H 0.2934 0.7648 0.9732 0.046 Uiso 1 1 d R
C27 C 0.7881(2) 0.48327(16) 0.87262(12) 0.0342(4) Uani 1 1 d .
H27A H 0.7177 0.5374 0.9036 0.041 Uiso 1 1 d R
H27B H 0.8892 0.5270 0.8669 0.041 Uiso 1 1 d R
H27C H 0.8127 0.4295 0.9070 0.041 Uiso 1 1 d R

loop_
_atom_site_aniso_label
_atom_site_aniso_U_11
_atom_site_aniso_U_22
_atom_site_aniso_U_33
_atom_site_aniso_U_23
_atom_site_aniso_U_13
_atom_site_aniso_U_12
N1 0.0168(6) 0.0182(6) 0.0187(6) 0.0039(5) -0.0003(5) 0.0019(5)
C7 0.0161(7) 0.0169(7) 0.0186(7) 0.0039(6) 0.0004(5) 0.0013(5)
C1 0.0197(7) 0.0191(7) 0.0217(8) 0.0048(6) 0.0036(6) 0.0031(6)
N2 0.0206(6) 0.0154(6) 0.0222(7) 0.0037(5) 0.0019(5) 0.0012(5)
C2 0.0206(7) 0.0182(7) 0.0191(7) 0.0052(6) 0.0036(6) 0.0050(6)
C10 0.0236(8) 0.0238(8) 0.0260(8) 0.0051(7) -0.0005(6) 0.0065(6)
C18 0.0209(8) 0.0233(8) 0.0162(7) 0.0011(6) -0.0009(6) 0.0003(6)
C24 0.0209(7) 0.0163(7) 0.0183(7) 0.0033(6) 0.0000(6) 0.0019(6)
C12 0.0214(7) 0.0191(7) 0.0220(8) 0.0091(6) -0.0002(6) 0.0011(6)
C30 0.0251(8) 0.0263(8) 0.0259(8) 0.0072(7) 0.0016(6) 0.0012(6)
C8 0.0211(7) 0.0196(7) 0.0190(7) 0.0053(6) -0.0014(6) 0.0038(6)
B1 0.0210(8) 0.0191(8) 0.0193(8) 0.0038(7) 0.0043(7) 0.0030(6)
C20 0.0324(9) 0.0228(8) 0.0204(8) 0.0045(6) 0.0027(7) 0.0006(7)
C19 0.0219(8) 0.0221(8) 0.0153(7) 0.0017(6) -0.0005(6) -0.0006(6)
C23 0.0230(8) 0.0320(9) 0.0211(8) 0.0005(7) 0.0010(6) 0.0022(7)
C21 0.0373(10) 0.0312(9) 0.0229(8) 0.0081(7) 0.0069(7) -0.0054(7)
C5 0.0325(9) 0.0244(8) 0.0320(9) 0.0134(7) 0.0000(7) 0.0073(7)
C31 0.0254(9) 0.0345(9) 0.0365(10) 0.0201(8) 0.0005(7) 0.0035(7)
C16 0.0205(8) 0.0339(9) 0.0405(10) 0.0214(8) 0.0001(7) 0.0008(7)
C29 0.0203(8) 0.0231(8) 0.0252(8) 0.0067(6) 0.0035(6) 0.0038(6)
C34 0.0381(10) 0.0312(9) 0.0251(9) 0.0038(7) -0.0017(7) 0.0130(8)
B2 0.0210(8) 0.0214(8) 0.0177(8) 0.0016(7) -0.0016(6) 0.0018(7)
C9 0.0305(9) 0.0223(8) 0.0200(8) 0.0036(6) -0.0027(6) 0.0045(7)
C25 0.0217(8) 0.0182(7) 0.0283(8) 0.0041(6) 0.0029(6) -0.0021(6)
C6 0.0263(8) 0.0195(8) 0.0293(9) 0.0074(7) 0.0040(7) 0.0030(6)
C3 0.0206(8) 0.0224(8) 0.0237(8) 0.0054(6) 0.0007(6) 0.0021(6)
C13 0.0303(9) 0.0209(8) 0.0284(9) 0.0084(7) 0.0071(7) 0.0020(6)
C14 0.0448(11) 0.0197(8) 0.0276(9) 0.0047(7) -0.0024(8) -0.0037(7)
C17 0.0246(8) 0.0246(8) 0.0267(8) 0.0112(7) 0.0020(6) 0.0038(6)
C15 0.0293(9) 0.0292(9) 0.0387(10) 0.0174(8) -0.0114(8) -0.0093(7)
C4 0.0235(8) 0.0308(9) 0.0268(9) 0.0091(7) -0.0016(6) 0.0079(7)
C22 0.0268(9) 0.0395(10) 0.0221(8) 0.0039(7) 0.0069(7) -0.0043(7)
C11 0.0263(8) 0.0256(8) 0.0262(8) 0.0117(7) -0.0010(7) 0.0024(6)
C26 0.0230(8) 0.0234(8) 0.0346(9) 0.0062(7) 0.0084(7) -0.0008(6)
C32 0.0317(9) 0.0279(9) 0.0497(12) 0.0164(8) 0.0111(8) 0.0137(7)
C28 0.0318(9) 0.0252(9) 0.0463(11) 0.0156(8) 0.0085(8) 0.0007(7)
C33 0.0462(11) 0.0294(9) 0.0353(10) 0.0009(8) 0.0057(8) 0.0142(8)
C27 0.0287(9) 0.0314(9) 0.0330(10) -0.0016(8) 0.0020(7) -0.0062(7)

loop_
_atom_type_symbol
_atom_type_description
_atom_type_scat_dispersion_real
_atom_type_scat_dispersion_imag
_atom_type_scat_source
C C 0.0033 0.0016 'International Tables Vol C Tables 4.2.6.8 and 6.1.1.4'
H H 0.0000 0.0000 'International Tables Vol C Tables 4.2.6.8 and 6.1.1.4'
B B 0.0013 0.0007 'International Tables Vol C Tables 4.2.6.8 and 6.1.1.4'
N N 0.0061 0.0033 'International Tables Vol C Tables 4.2.6.8 and 6.1.1.4'

loop_
_exptl_crystal_face_index_h
_exptl_crystal_face_index_k
_exptl_crystal_face_index_l
_exptl_crystal_face_perp_dist
-1 0 0 0.121
1 0 0 0.188
0 1 -1 0.060
0 -1 1 0.033
0 0 -1 0.117
0 1 1 0.087
0 -1 0 0.088
1 -1 -1 0.119

loop_
_geom_angle_atom_site_label_1
_geom_angle_atom_site_label_2
_geom_angle_atom_site_label_3
_geom_angle
B1 N1 C7 111.01(12)
B1 N1 C8 126.91(12)
C7 N1 C8 121.46(11)
N1 C7 C2 103.73(11)
N1 C7 C24 118.58(12)
C2 C7 C24 106.19(12)
N1 C7 H7 109.3
C2 C7 H7 109.3
C24 C7 H7 109.3
C6 C1 C2 119.40(14)
C6 C1 B1 134.03(14)
C2 C1 B1 106.49(13)
B2 N2 C24 110.76(13)
B2 N2 C25 125.99(13)
C24 N2 C25 118.29(12)
C3 C2 C1 121.12(14)
C3 C2 C7 127.30(14)
C1 C2 C7 111.31(13)
C8 C10 H10A 109.5
C8 C10 H10B 109.4
H10A C10 H10B 109.5
C8 C10 H10C 109.5
H10A C10 H10C 109.5
H10B C10 H10C 109.5
C19 C18 C23 119.54(15)
C19 C18 B2 107.31(14)
C23 C18 B2 132.98(15)
N2 C24 C19 104.75(12)
N2 C24 C7 117.60(12)
C19 C24 C7 112.58(12)
N2 C24 H24 107.1
C19 C24 H24 107.1
C7 C24 H24 107.1
C17 C12 C13 116.99(14)
C17 C12 B1 122.05(14)
C13 C12 B1 120.92(14)
C31 C30 C29 121.66(16)
C31 C30 H30 119.2
C29 C30 H30 119.1
N1 C8 C11 111.26(12)
N1 C8 C10 110.64(12)
C11 C8 C10 109.54(13)
N1 C8 C9 110.01(12)
C11 C8 C9 106.38(13)
C10 C8 C9 108.89(13)
N1 B1 C1 107.17(13)
N1 B1 C12 129.14(14)
C1 B1 C12 123.69(14)
C21 C20 C19 118.33(16)
C21 C20 H20 120.8
C19 C20 H20 120.9
C20 C19 C18 121.07(15)
C20 C19 C24 128.53(14)
C18 C19 C24 110.40(13)
C22 C23 C18 119.55(16)
C22 C23 H23 120.3
C18 C23 H23 120.2
C20 C21 C22 121.40(16)
C20 C21 H21 119.3
C22 C21 H21 119.3
C6 C5 C4 120.29(15)
C6 C5 H5 119.9
C4 C5 H5 119.8
C32 C31 C30 120.22(16)
C32 C31 H31 119.8
C30 C31 H31 119.9
C15 C16 C17 119.86(16)
C15 C16 H16 120.1
C17 C16 H16 120.1
C34 C29 C30 116.91(15)
C34 C29 B2 121.27(14)
C30 C29 B2 121.45(14)
C33 C34 C29 121.76(16)
C33 C34 H34 119.2
C29 C34 H34 119.0
N2 B2 C18 106.58(14)
N2 B2 C29 130.99(15)
C18 B2 C29 122.42(14)
C8 C9 H9A 109.5
C8 C9 H9B 109.5
H9A C9 H9B 109.5
C8 C9 H9C 109.5
H9A C9 H9C 109.5
H9B C9 H9C 109.5
N2 C25 C28 110.46(13)
N2 C25 C26 113.71(12)
C28 C25 C26 107.40(14)
N2 C25 C27 107.50(13)
C28 C25 C27 109.45(14)
C26 C25 C27 108.26(14)
C5 C6 C1 119.65(15)
C5 C6 H6 120.2
C1 C6 H6 120.2
C4 C3 C2 118.60(15)
C4 C3 H3 120.7
C2 C3 H3 120.7
C14 C13 C12 121.57(16)
C14 C13 H13 119.2
C12 C13 H13 119.2
C15 C14 C13 119.86(16)
C15 C14 H14 120.1
C13 C14 H14 120.1
C16 C17 C12 121.67(16)
C16 C17 H17 119.2
C12 C17 H17 119.2
C16 C15 C14 119.94(15)
C16 C15 H15 120.0
C14 C15 H15 120.0
C3 C4 C5 120.92(15)
C3 C4 H4 119.5
C5 C4 H4 119.5
C23 C22 C21 120.10(16)
C23 C22 H22 119.9
C21 C22 H22 120.0
C8 C11 H11A 109.5
C8 C11 H11B 109.5
H11A C11 H11B 109.5
C8 C11 H11C 109.4
H11A C11 H11C 109.5
H11B C11 H11C 109.5
C25 C26 H26A 109.6
C25 C26 H26B 109.4
H26A C26 H26B 109.5
C25 C26 H26C 109.5
H26A C26 H26C 109.5
H26B C26 H26C 109.5
C31 C32 C33 119.60(16)
C31 C32 H32 120.2
C33 C32 H32 120.2
C25 C28 H28A 109.5
C25 C28 H28B 109.5
H28A C28 H28B 109.5
C25 C28 H28C 109.5
H28A C28 H28C 109.5
H28B C28 H28C 109.5
C32 C33 C34 119.84(17)
C32 C33 H33 120.1
C34 C33 H33 120.1
C25 C27 H27A 109.4
C25 C27 H27B 109.4
H27A C27 H27B 109.5
C25 C27 H27C 109.6
H27A C27 H27C 109.5
H27B C27 H27C 109.5

loop_
_geom_bond_atom_site_label_1
_geom_bond_atom_site_label_2
_geom_bond_distance
N1 B1 1.409(2)
N1 C7 1.4920(18)
N1 C8 1.5027(19)
C7 C2 1.513(2)
C7 C24 1.581(2)
C7 H7 0.9799
C1 C6 1.395(2)
C1 C2 1.398(2)
C1 B1 1.551(2)
N2 B2 1.415(2)
N2 C24 1.4863(19)
N2 C25 1.504(2)
C2 C3 1.389(2)
C10 C8 1.529(2)
C10 H10A 0.9601
C10 H10B 0.9600
C10 H10C 0.9600
C18 C19 1.397(2)
C18 C23 1.397(2)
C18 B2 1.552(2)
C24 C19 1.509(2)
C24 H24 0.9800
C12 C17 1.395(2)
C12 C13 1.397(2)
C12 B1 1.576(2)
C30 C31 1.383(2)
C30 C29 1.398(2)
C30 H30 0.9300
C8 C11 1.525(2)
C8 C9 1.535(2)
C20 C21 1.386(2)
C20 C19 1.390(2)
C20 H20 0.9300
C23 C22 1.384(3)
C23 H23 0.9301
C21 C22 1.387(3)
C21 H21 0.9299
C5 C6 1.386(2)
C5 C4 1.388(2)
C5 H5 0.9300
C31 C32 1.379(3)
C31 H31 0.9300
C16 C15 1.378(3)
C16 C17 1.389(2)
C16 H16 0.9300
C29 C34 1.395(2)
C29 B2 1.572(2)
C34 C33 1.388(2)
C34 H34 0.9300
C9 H9A 0.9600
C9 H9B 0.9601
C9 H9C 0.9601
C25 C28 1.524(2)
C25 C26 1.531(2)
C25 C27 1.532(2)
C6 H6 0.9301
C3 C4 1.388(2)
C3 H3 0.9301
C13 C14 1.388(2)
C13 H13 0.9301
C14 C15 1.380(3)
C14 H14 0.9300
C17 H17 0.9300
C15 H15 0.9300
C4 H4 0.9300
C22 H22 0.9300
C11 H11A 0.9600
C11 H11B 0.9600
C11 H11C 0.9600
C26 H26A 0.9600
C26 H26B 0.9600
C26 H26C 0.9599
C32 C33 1.384(3)
C32 H32 0.9300
C28 H28A 0.9600
C28 H28B 0.9600
C28 H28C 0.9600
C33 H33 0.9300
C27 H27A 0.9600
C27 H27B 0.9599
C27 H27C 0.9600
